data_7717632
loop_
_publ_author_name
'Brown, Adrian N.'
'Kelleher, Jack N.'
'Brown, Alexander M.'
'Saghy, Peter'
'Bohl, Joshua J.'
'Robinson, Jerome R.'
'Huh, Daniel N.'

_publ_section_title
;
 Synthesis and reduction of
 [(C<sub>5</sub>H<sub>4</sub>SiMe<sub>3</sub>)<sub>2</sub>Ln(&#x3bc;-OR)]<sub>2</sub>
 (Ln = La, Ce) complexes: structural effects of bridging alkoxides.
;
_journal_issue 47
_journal_name_full 'Dalton transactions (Cambridge, England : 2003)'
_journal_page_first 18856
_journal_page_last 18864
_journal_paper_doi 10.1039/d4dt02137a
_journal_volume 53
_journal_year 2024
_chemical_formula_moiety 'C18 H31 Ce O Si2'
_chemical_formula_sum 'C18 H31 Ce O Si2'
_chemical_formula_weight 459.73
_chemical_name_systematic '[Ce(Cp')2(OEt)]2'
_chemical_properties_physical Air-sensitive,Moisture-sensitive,Oxygen-sensitive
_space_group_crystal_system monoclinic
_space_group_IT_number 14
_space_group_name_Hall '-P 2ybc'
_space_group_name_H-M_alt 'P 1 21/c 1'
_atom_sites_solution_hydrogens geom
_atom_sites_solution_primary dual
_audit_creation_date 2024-02-23
_audit_creation_method
;
Olex2 1.3
(compiled 2020.11.12 svn.r5f609507 for OlexSys, GUI svn.r6408)
;
_audit_update_record
;
2024-07-22 deposited with the CCDC.	2024-08-20 downloaded from the CCDC.
;
_cell_angle_alpha 90
_cell_angle_beta 96.647(5)
_cell_angle_gamma 90
_cell_formula_units_Z 4
_cell_length_a 13.433(2)
_cell_length_b 11.0399(16)
_cell_length_c 14.619(2)
_cell_measurement_reflns_used 9376
_cell_measurement_temperature 177
_cell_measurement_theta_max 27.485
_cell_measurement_theta_min 2.684
_cell_volume 2153.4(5)
_computing_cell_refinement 'SAINT V8.40B (?, 2016)'
_computing_data_reduction 'SAINT V8.40B (?, 2016)'
_computing_molecular_graphics 'Olex2 1.3 (Dolomanov et al., 2009)'
_computing_publication_material 'Olex2 1.3 (Dolomanov et al., 2009)'
_computing_structure_refinement 'XL  (Sheldrick, 2008)'
_computing_structure_solution 'SHELXT 2018/2 (Sheldrick, 2018)'
_diffrn_ambient_temperature 177
_diffrn_measured_fraction_theta_full 0.998
_diffrn_measured_fraction_theta_max 0.998
_diffrn_measurement_device_type 'Bruker D8 Venture'
_diffrn_measurement_method '\f and \w scans'
_diffrn_radiation_type MoK\a
_diffrn_radiation_wavelength 0.71073
_diffrn_reflns_av_R_equivalents 0.0555
_diffrn_reflns_av_unetI/netI 0.0270
_diffrn_reflns_Laue_measured_fraction_full 0.998
_diffrn_reflns_Laue_measured_fraction_max 0.998
_diffrn_reflns_limit_h_max 17
_diffrn_reflns_limit_h_min -17
_diffrn_reflns_limit_k_max 14
_diffrn_reflns_limit_k_min -14
_diffrn_reflns_limit_l_max 18
_diffrn_reflns_limit_l_min -18
_diffrn_reflns_number 57458
_diffrn_reflns_point_group_measured_fraction_full 0.998
_diffrn_reflns_point_group_measured_fraction_max 0.998
_diffrn_reflns_theta_full 25.242
_diffrn_reflns_theta_max 27.501
_diffrn_reflns_theta_min 2.684
_diffrn_source_current 1.4
_diffrn_source_power 0.07
_diffrn_source_voltage 50.0
_diffrn_standards_number 0
_exptl_absorpt_coefficient_mu 2.225
_exptl_absorpt_correction_T_max 0.7456
_exptl_absorpt_correction_T_min 0.6920
_exptl_absorpt_correction_type multi-scan
_exptl_absorpt_process_details
;
SADABS-2016/2 (Bruker,2016/2) was used for absorption correction.
wR2(int) was 0.0676 before and 0.0573 after correction.
The Ratio of minimum to maximum transmission is 0.9288.
The \l/2 correction factor is Not present.
;
_exptl_crystal_colour 'clear yellow'
_exptl_crystal_colour_lustre clear
_exptl_crystal_colour_primary yellow
_exptl_crystal_density_diffrn 1.418
_exptl_crystal_description block
_exptl_crystal_F_000 932
_exptl_crystal_size_max 0.2
_exptl_crystal_size_mid 0.18
_exptl_crystal_size_min 0.17
_refine_diff_density_max 0.329
_refine_diff_density_min -0.755
_refine_diff_density_rms 0.076
_refine_ls_extinction_method none
_refine_ls_goodness_of_fit_ref 1.082
_refine_ls_hydrogen_treatment constr
_refine_ls_matrix_type full
_refine_ls_number_parameters 206
_refine_ls_number_reflns 4948
_refine_ls_number_restraints 9
_refine_ls_restrained_S_all 1.082
_refine_ls_R_factor_all 0.0191
_refine_ls_R_factor_gt 0.0184
_refine_ls_shift/su_max 0.002
_refine_ls_shift/su_mean 0.000
_refine_ls_structure_factor_coef Fsqd
_refine_ls_weighting_details 'w=1/[\s^2^(Fo^2^)+(0.0216P)^2^+0.7069P] where P=(Fo^2^+2Fc^2^)/3'
_refine_ls_weighting_scheme calc
_refine_ls_wR_factor_gt 0.0463
_refine_ls_wR_factor_ref 0.0466
_reflns_Friedel_coverage 0.000
_reflns_number_gt 4763
_reflns_number_total 4948
_reflns_threshold_expression 'I > 2\s(I)'
_cod_data_source_file d4dt02137a2.cif
_cod_data_source_block mo_dh20240216_0m
_cod_original_cell_volume 2153.4(6)
_cod_database_code 7717632
_shelx_shelxl_version_number 2019/1
_shelx_space_group_comment
;
The symmetry employed for this shelxl refinement is uniquely defined
by the following loop, which should always be used as a source of
symmetry information in preference to the above space-group names.
They are only intended as comments.
;
_olex2_refinement_description
;
1. Fixed Uiso
 At 1.2 times of:
  All C(H) groups, All C(H,H) groups
 At 1.5 times of:
  All C(H,H,H) groups
2. Rigid body (RIGU) restrains
 O1, C17, C18
 with sigma for 1-2 distances of 0.004 and sigma for 1-3 distances of 0.004
3.a Secondary CH2 refined with riding coordinates:
 C17(H17A,H17B)
3.b Aromatic/amide H refined with riding coordinates:
 C1(H1), C2(H2), C3(H3), C4(H4), C9(H9), C10(H10), C11(H11), C12(H12)
3.c Idealised Me refined as rotating group:
 C6(H6A,H6B,H6C), C7(H7A,H7B,H7C), C8(H8A,H8B,H8C), C14(H14A,H14B,H14C),
 C15(H15A,H15B,H15C), C16(H16A,H16B,H16C), C18(H18A,H18B,H18C)
;
_olex2_submission_special_instructions 'No special instructions were received'

loop_
_space_group_symop_operation_xyz
'x, y, z'
'-x, y+1/2, -z+1/2'
'-x, -y, -z'
'x, -y-1/2, z-1/2'

loop_
_atom_site_label
_atom_site_type_symbol
_atom_site_fract_x
_atom_site_fract_y
_atom_site_fract_z
_atom_site_U_iso_or_equiv
_atom_site_adp_type
_atom_site_occupancy
_atom_site_site_symmetry_order
_atom_site_calc_flag
_atom_site_refinement_flags_posn
_atom_site_refinement_flags_adp
_atom_site_refinement_flags_occupancy
_atom_site_disorder_assembly
_atom_site_disorder_group
Ce1 Ce 0.62391(2) 0.46622(2) 0.45404(2) 0.02138(4) Uani 1 1 d . . . . .
Si1 Si 0.78532(4) 0.13779(4) 0.45515(3) 0.03298(10) Uani 1 1 d . . . . .
Si2 Si 0.85695(3) 0.63364(4) 0.32945(4) 0.03286(10) Uani 1 1 d . . . . .
O1 O 0.54109(8) 0.60414(9) 0.53983(8) 0.0264(2) Uani 1 1 d . . . . .
C1 C 0.81598(11) 0.38681(14) 0.52248(11) 0.0285(3) Uani 1 1 d . . . . .
H1 H 0.867466 0.405411 0.485325 0.034 Uiso 1 1 calc R U . . .
C2 C 0.78596(13) 0.46156(15) 0.59196(13) 0.0350(4) Uani 1 1 d . . . . .
H2 H 0.812826 0.538872 0.609405 0.042 Uiso 1 1 calc R U . . .
C3 C 0.70913(13) 0.40149(18) 0.63096(11) 0.0365(4) Uani 1 1 d . . . . .
H3 H 0.674991 0.430908 0.679849 0.044 Uiso 1 1 calc R U . . .
C4 C 0.69145(13) 0.29080(16) 0.58547(11) 0.0340(3) Uani 1 1 d . . . . .
H4 H 0.643049 0.232472 0.598520 0.041 Uiso 1 1 calc R U . . .
C5 C 0.75783(12) 0.27933(14) 0.51617(11) 0.0280(3) Uani 1 1 d . . . . .
C6 C 0.8503(2) 0.03309(18) 0.54314(18) 0.0561(6) Uani 1 1 d . . . . .
H6A H 0.908351 0.074279 0.576115 0.084 Uiso 1 1 calc R U . . .
H6B H 0.872746 -0.039233 0.512499 0.084 Uiso 1 1 calc R U . . .
H6C H 0.803853 0.009329 0.586933 0.084 Uiso 1 1 calc R U . . .
C7 C 0.86899(18) 0.1674(2) 0.36456(15) 0.0511(5) Uani 1 1 d . . . . .
H7A H 0.834161 0.219109 0.316605 0.077 Uiso 1 1 calc R U . . .
H7B H 0.886851 0.090428 0.337295 0.077 Uiso 1 1 calc R U . . .
H7C H 0.930001 0.208207 0.392100 0.077 Uiso 1 1 calc R U . . .
C8 C 0.66698(19) 0.0651(2) 0.40175(19) 0.0570(6) Uani 1 1 d . . . . .
H8A H 0.623134 0.048901 0.449456 0.085 Uiso 1 1 calc R U . . .
H8B H 0.682912 -0.011221 0.372474 0.085 Uiso 1 1 calc R U . . .
H8C H 0.632829 0.119559 0.355312 0.085 Uiso 1 1 calc R U . . .
C9 C 0.68767(15) 0.46826(16) 0.27638(12) 0.0358(4) Uani 1 1 d . . . . .
H9 H 0.726712 0.400550 0.262141 0.043 Uiso 1 1 calc R U . . .
C10 C 0.58183(17) 0.4766(2) 0.26111(13) 0.0481(5) Uani 1 1 d . . . . .
H10 H 0.537709 0.415658 0.234376 0.058 Uiso 1 1 calc R U . . .
C11 C 0.55363(14) 0.5892(2) 0.29200(13) 0.0477(5) Uani 1 1 d . . . . .
H11 H 0.486935 0.618381 0.290672 0.057 Uiso 1 1 calc R U . . .
C12 C 0.64043(13) 0.65194(17) 0.32524(12) 0.0368(4) Uani 1 1 d . . . . .
H12 H 0.642310 0.731640 0.349871 0.044 Uiso 1 1 calc R U . . .
C13 C 0.72543(11) 0.57861(15) 0.31667(11) 0.0274(3) Uani 1 1 d . . . . .
C14 C 0.89481(17) 0.6974(2) 0.44648(17) 0.0539(5) Uani 1 1 d . . . . .
H14A H 0.843171 0.753772 0.462497 0.081 Uiso 1 1 calc R U . . .
H14B H 0.958611 0.740585 0.446796 0.081 Uiso 1 1 calc R U . . .
H14C H 0.902548 0.631496 0.491613 0.081 Uiso 1 1 calc R U . . .
C15 C 0.94443(15) 0.5097(2) 0.30595(16) 0.0450(4) Uani 1 1 d . . . . .
H15A H 0.943735 0.446810 0.353151 0.067 Uiso 1 1 calc R U . . .
H15B H 1.012400 0.542395 0.307112 0.067 Uiso 1 1 calc R U . . .
H15C H 0.923215 0.474760 0.245198 0.067 Uiso 1 1 calc R U . . .
C16 C 0.86443(19) 0.7571(2) 0.2432(2) 0.0663(7) Uani 1 1 d . . . . .
H16A H 0.842919 0.725878 0.181275 0.100 Uiso 1 1 calc R U . . .
H16B H 0.933675 0.786150 0.246160 0.100 Uiso 1 1 calc R U . . .
H16C H 0.820616 0.824142 0.256767 0.100 Uiso 1 1 calc R U . . .
C17 C 0.56768(16) 0.69935(17) 0.60277(14) 0.0431(4) Uani 1 1 d . . . . .
H17A H 0.617162 0.668826 0.652931 0.052 Uiso 1 1 calc R U . . .
H17B H 0.507406 0.725431 0.630585 0.052 Uiso 1 1 calc R U . . .
C18 C 0.6110(2) 0.8059(2) 0.55878(18) 0.0674(8) Uani 1 1 d . . . . .
H18A H 0.562407 0.836512 0.508952 0.101 Uiso 1 1 calc R U . . .
H18B H 0.672478 0.781550 0.533620 0.101 Uiso 1 1 calc R U . . .
H18C H 0.626509 0.869699 0.604836 0.101 Uiso 1 1 calc R U . . .

loop_
_atom_site_aniso_label
_atom_site_aniso_U_11
_atom_site_aniso_U_22
_atom_site_aniso_U_33
_atom_site_aniso_U_23
_atom_site_aniso_U_13
_atom_site_aniso_U_12
Ce1 0.01745(5) 0.02812(6) 0.01880(6) 0.00137(3) 0.00307(3) 0.00137(3)
Si1 0.0362(2) 0.0270(2) 0.0346(2) -0.00076(17) -0.00068(19) 0.00309(17)
Si2 0.0253(2) 0.0331(2) 0.0409(3) 0.00720(19) 0.00655(18) -0.00411(16)
O1 0.0235(5) 0.0261(5) 0.0293(5) -0.0066(4) 0.0022(4) -0.0039(4)
C1 0.0208(7) 0.0351(8) 0.0292(8) -0.0022(6) 0.0005(6) 0.0036(6)
C2 0.0265(8) 0.0430(9) 0.0331(9) -0.0106(7) -0.0072(7) 0.0046(6)
C3 0.0337(9) 0.0561(10) 0.0191(7) -0.0004(7) 0.0002(6) 0.0119(8)
C4 0.0320(8) 0.0426(9) 0.0277(8) 0.0127(7) 0.0044(6) 0.0038(7)
C5 0.0278(7) 0.0298(7) 0.0261(7) 0.0038(6) 0.0015(6) 0.0047(6)
C6 0.0699(15) 0.0367(11) 0.0582(15) 0.0058(9) -0.0076(12) 0.0151(9)
C7 0.0588(13) 0.0487(10) 0.0486(11) -0.0114(9) 0.0173(10) 0.0036(9)
C8 0.0539(13) 0.0524(11) 0.0615(15) -0.0117(11) -0.0067(11) -0.0081(10)
C9 0.0389(10) 0.0462(10) 0.0240(8) -0.0026(6) 0.0101(7) -0.0095(7)
C10 0.0402(11) 0.0809(16) 0.0218(9) 0.0054(8) -0.0018(8) -0.0257(10)
C11 0.0257(8) 0.0842(15) 0.0329(9) 0.0260(10) 0.0021(7) 0.0062(9)
C12 0.0343(9) 0.0426(9) 0.0350(9) 0.0170(7) 0.0097(7) 0.0100(7)
C13 0.0244(7) 0.0333(7) 0.0254(7) 0.0053(6) 0.0058(6) -0.0003(6)
C14 0.0477(12) 0.0492(11) 0.0644(14) -0.0154(10) 0.0044(10) -0.0147(9)
C15 0.0285(9) 0.0600(11) 0.0474(12) 0.0027(10) 0.0083(8) 0.0049(8)
C16 0.0553(14) 0.0608(13) 0.0840(18) 0.0364(13) 0.0129(12) -0.0106(11)
C17 0.0477(11) 0.0382(9) 0.0448(10) -0.0161(8) 0.0109(8) -0.0120(8)
C18 0.0938(19) 0.0488(11) 0.0663(15) -0.0242(11) 0.0382(14) -0.0401(12)

loop_
_atom_type_symbol
_atom_type_description
_atom_type_scat_dispersion_real
_atom_type_scat_dispersion_imag
_atom_type_scat_source
C C 0.0033 0.0016 'International Tables Vol C Tables 4.2.6.8 and 6.1.1.4'
H H 0.0000 0.0000 'International Tables Vol C Tables 4.2.6.8 and 6.1.1.4'
Ce Ce -0.2486 2.6331 'International Tables Vol C Tables 4.2.6.8 and 6.1.1.4'
O O 0.0106 0.0060 'International Tables Vol C Tables 4.2.6.8 and 6.1.1.4'
Si Si 0.0817 0.0704 'International Tables Vol C Tables 4.2.6.8 and 6.1.1.4'

loop_
_geom_angle_atom_site_label_1
_geom_angle_atom_site_label_2
_geom_angle_atom_site_label_3
_geom_angle
_geom_angle_site_symmetry_1
_geom_angle_site_symmetry_3
_geom_angle_publ_flag
O1 Ce1 O1 71.71(4) . 3_666 ?
O1 Ce1 C1 119.29(4) . . ?
O1 Ce1 C1 135.60(4) 3_666 . ?
O1 Ce1 C2 128.59(5) 3_666 . ?
O1 Ce1 C2 90.25(5) . . ?
O1 Ce1 C3 80.76(5) . . ?
O1 Ce1 C3 99.58(5) 3_666 . ?
O1 Ce1 C4 102.64(5) . . ?
O1 Ce1 C4 88.71(5) 3_666 . ?
O1 Ce1 C5 108.31(4) 3_666 . ?
O1 Ce1 C5 129.08(4) . . ?
O1 Ce1 C9 134.59(5) . . ?
O1 Ce1 C9 115.04(5) 3_666 . ?
O1 Ce1 C10 117.32(6) . . ?
O1 Ce1 C10 88.33(5) 3_666 . ?
O1 Ce1 C11 88.03(5) 3_666 . ?
O1 Ce1 C11 90.18(6) . . ?
O1 Ce1 C12 114.39(5) 3_666 . ?
O1 Ce1 C12 87.92(5) . . ?
O1 Ce1 C13 134.47(4) 3_666 . ?
O1 Ce1 C13 113.11(4) . . ?
C1 Ce1 C4 47.68(5) . . ?
C1 Ce1 C5 29.24(5) . . ?
C1 Ce1 C9 88.06(5) . . ?
C1 Ce1 C10 116.17(6) . . ?
C1 Ce1 C12 109.10(5) . . ?
C1 Ce1 C13 83.76(5) . . ?
C2 Ce1 C1 29.09(5) . . ?
C2 Ce1 C3 29.06(6) . . ?
C2 Ce1 C4 47.84(5) . . ?
C2 Ce1 C5 48.56(5) . . ?
C2 Ce1 C9 111.70(6) . . ?
C2 Ce1 C10 140.73(6) . . ?
C2 Ce1 C11 141.17(6) . . ?
C2 Ce1 C12 112.46(6) . . ?
C2 Ce1 C13 96.93(5) . . ?
C3 Ce1 C1 47.75(5) . . ?
C3 Ce1 C4 28.91(6) . . ?
C3 Ce1 C5 48.49(5) . . ?
C3 Ce1 C9 135.74(6) . . ?
C3 Ce1 C10 161.86(6) . . ?
C3 Ce1 C11 165.60(7) . . ?
C3 Ce1 C12 138.62(6) . . ?
C3 Ce1 C13 125.93(5) . . ?
C4 Ce1 C5 29.48(5) . . ?
C4 Ce1 C9 121.77(5) . . ?
C4 Ce1 C10 136.58(6) . . ?
C4 Ce1 C12 156.75(5) . . ?
C4 Ce1 C13 129.98(5) . . ?
C5 Ce1 C9 92.98(5) . . ?
C5 Ce1 C13 101.94(5) . . ?
C9 Ce1 C13 29.04(5) . . ?
C10 Ce1 C5 113.54(6) . . ?
C10 Ce1 C9 29.08(6) . . ?
C10 Ce1 C13 47.99(5) . . ?
C11 Ce1 C1 131.42(5) . . ?
C11 Ce1 C4 165.03(7) . . ?
C11 Ce1 C5 140.22(6) . . ?
C11 Ce1 C9 47.69(6) . . ?
C11 Ce1 C10 28.70(7) . . ?
C11 Ce1 C12 28.79(6) . . ?
C11 Ce1 C13 48.08(5) . . ?
C12 Ce1 C5 130.79(5) . . ?
C12 Ce1 C9 47.38(5) . . ?
C12 Ce1 C10 47.24(6) . . ?
C12 Ce1 C13 29.04(5) . . ?
C5 Si1 C6 107.02(9) . . ?
C5 Si1 C7 111.33(9) . . ?
C5 Si1 C8 110.79(10) . . ?
C6 Si1 C8 109.20(12) . . ?
C7 Si1 C6 109.01(12) . . ?
C7 Si1 C8 109.42(12) . . ?
C13 Si2 C14 111.78(9) . . ?
C13 Si2 C15 110.77(9) . . ?
C13 Si2 C16 107.20(9) . . ?
C14 Si2 C16 108.27(12) . . ?
C15 Si2 C14 109.63(11) . . ?
C15 Si2 C16 109.10(12) . . ?
Ce1 O1 Ce1 108.29(4) . 3_666 ?
C17 O1 Ce1 137.17(11) . . ?
C17 O1 Ce1 112.78(10) . 3_666 ?
Ce1 C1 H1 115.5 . . ?
C2 C1 Ce1 75.18(9) . . ?
C2 C1 H1 125.2 . . ?
C2 C1 C5 109.69(15) . . ?
C5 C1 Ce1 76.15(9) . . ?
C5 C1 H1 125.2 . . ?
Ce1 C2 H2 114.7 . . ?
C1 C2 Ce1 75.73(10) . . ?
C1 C2 H2 126.2 . . ?
C3 C2 Ce1 75.72(10) . . ?
C3 C2 C1 107.63(15) . . ?
C3 C2 H2 126.2 . . ?
Ce1 C3 H3 115.3 . . ?
C2 C3 Ce1 75.22(10) . . ?
C2 C3 H3 125.9 . . ?
C4 C3 Ce1 75.80(9) . . ?
C4 C3 C2 108.21(15) . . ?
C4 C3 H3 125.9 . . ?
Ce1 C4 H4 115.5 . . ?
C3 C4 Ce1 75.28(10) . . ?
C3 C4 H4 125.4 . . ?
C3 C4 C5 109.19(15) . . ?
C5 C4 Ce1 75.80(9) . . ?
C5 C4 H4 125.4 . . ?
Si1 C5 Ce1 128.04(7) . . ?
C1 C5 Ce1 74.61(8) . . ?
C1 C5 Si1 126.63(12) . . ?
C1 C5 C4 105.29(14) . . ?
C4 C5 Ce1 74.72(9) . . ?
C4 C5 Si1 126.12(12) . . ?
Si1 C6 H6A 109.5 . . ?
Si1 C6 H6B 109.5 . . ?
Si1 C6 H6C 109.5 . . ?
H6A C6 H6B 109.5 . . ?
H6A C6 H6C 109.5 . . ?
H6B C6 H6C 109.5 . . ?
Si1 C7 H7A 109.5 . . ?
Si1 C7 H7B 109.5 . . ?
Si1 C7 H7C 109.5 . . ?
H7A C7 H7B 109.5 . . ?
H7A C7 H7C 109.5 . . ?
H7B C7 H7C 109.5 . . ?
Si1 C8 H8A 109.5 . . ?
Si1 C8 H8B 109.5 . . ?
Si1 C8 H8C 109.5 . . ?
H8A C8 H8B 109.5 . . ?
H8A C8 H8C 109.5 . . ?
H8B C8 H8C 109.5 . . ?
Ce1 C9 H9 115.4 . . ?
C10 C9 Ce1 74.93(11) . . ?
C10 C9 H9 125.9 . . ?
C10 C9 C13 108.27(17) . . ?
C13 C9 Ce1 75.98(9) . . ?
C13 C9 H9 125.9 . . ?
Ce1 C10 H10 115.3 . . ?
C9 C10 Ce1 75.99(11) . . ?
C9 C10 H10 125.9 . . ?
C11 C10 Ce1 75.02(11) . . ?
C11 C10 C9 108.23(17) . . ?
C11 C10 H10 125.9 . . ?
Ce1 C11 H11 114.0 . . ?
C10 C11 Ce1 76.28(11) . . ?
C10 C11 H11 126.0 . . ?
C10 C11 C12 107.99(17) . . ?
C12 C11 Ce1 76.07(10) . . ?
C12 C11 H11 126.0 . . ?
Ce1 C12 H12 115.0 . . ?
C11 C12 Ce1 75.14(10) . . ?
C11 C12 H12 125.2 . . ?
C11 C12 C13 109.61(18) . . ?
C13 C12 Ce1 76.66(9) . . ?
C13 C12 H12 125.2 . . ?
Si2 C13 Ce1 126.93(7) . . ?
C9 C13 Ce1 74.98(9) . . ?
C9 C13 Si2 127.73(13) . . ?
C12 C13 Ce1 74.29(9) . . ?
C12 C13 Si2 124.83(13) . . ?
C12 C13 C9 105.89(16) . . ?
Si2 C14 H14A 109.5 . . ?
Si2 C14 H14B 109.5 . . ?
Si2 C14 H14C 109.5 . . ?
H14A C14 H14B 109.5 . . ?
H14A C14 H14C 109.5 . . ?
H14B C14 H14C 109.5 . . ?
Si2 C15 H15A 109.5 . . ?
Si2 C15 H15B 109.5 . . ?
Si2 C15 H15C 109.5 . . ?
H15A C15 H15B 109.5 . . ?
H15A C15 H15C 109.5 . . ?
H15B C15 H15C 109.5 . . ?
Si2 C16 H16A 109.5 . . ?
Si2 C16 H16B 109.5 . . ?
Si2 C16 H16C 109.5 . . ?
H16A C16 H16B 109.5 . . ?
H16A C16 H16C 109.5 . . ?
H16B C16 H16C 109.5 . . ?
O1 C17 H17A 109.0 . . ?
O1 C17 H17B 109.0 . . ?
O1 C17 C18 112.78(16) . . ?
H17A C17 H17B 107.8 . . ?
C18 C17 H17A 109.0 . . ?
C18 C17 H17B 109.0 . . ?
C17 C18 H18A 109.5 . . ?
C17 C18 H18B 109.5 . . ?
C17 C18 H18C 109.5 . . ?
H18A C18 H18B 109.5 . . ?
H18A C18 H18C 109.5 . . ?
H18B C18 H18C 109.5 . . ?

loop_
_geom_bond_atom_site_label_1
_geom_bond_atom_site_label_2
_geom_bond_distance
_geom_bond_site_symmetry_2
_geom_bond_publ_flag
Ce1 O1 2.3349(11) . ?
Ce1 O1 2.3600(11) 3_666 ?
Ce1 C1 2.7981(15) . ?
Ce1 C2 2.7912(18) . ?
Ce1 C3 2.7974(16) . ?
Ce1 C4 2.8040(16) . ?
Ce1 C5 2.8179(15) . ?
Ce1 C9 2.8274(18) . ?
Ce1 C10 2.814(2) . ?
Ce1 C11 2.7982(18) . ?
Ce1 C12 2.8098(16) . ?
Ce1 C13 2.8401(15) . ?
Si1 C5 1.8574(16) . ?
Si1 C6 1.869(2) . ?
Si1 C7 1.862(2) . ?
Si1 C8 1.869(2) . ?
Si2 C13 1.8572(16) . ?
Si2 C14 1.865(2) . ?
Si2 C15 1.861(2) . ?
Si2 C16 1.868(2) . ?
O1 C17 1.415(2) . ?
C1 H1 0.9500 . ?
C1 C2 1.404(2) . ?
C1 C5 1.418(2) . ?
C2 H2 0.9500 . ?
C2 C3 1.402(3) . ?
C3 H3 0.9500 . ?
C3 C4 1.398(3) . ?
C4 H4 0.9500 . ?
C4 C5 1.431(2) . ?
C6 H6A 0.9800 . ?
C6 H6B 0.9800 . ?
C6 H6C 0.9800 . ?
C7 H7A 0.9800 . ?
C7 H7B 0.9800 . ?
C7 H7C 0.9800 . ?
C8 H8A 0.9800 . ?
C8 H8B 0.9800 . ?
C8 H8C 0.9800 . ?
C9 H9 0.9500 . ?
C9 C10 1.416(3) . ?
C9 C13 1.421(2) . ?
C10 H10 0.9500 . ?
C10 C11 1.391(4) . ?
C11 H11 0.9500 . ?
C11 C12 1.394(3) . ?
C12 H12 0.9500 . ?
C12 C13 1.417(2) . ?
C14 H14A 0.9800 . ?
C14 H14B 0.9800 . ?
C14 H14C 0.9800 . ?
C15 H15A 0.9800 . ?
C15 H15B 0.9800 . ?
C15 H15C 0.9800 . ?
C16 H16A 0.9800 . ?
C16 H16B 0.9800 . ?
C16 H16C 0.9800 . ?
C17 H17A 0.9900 . ?
C17 H17B 0.9900 . ?
C17 C18 1.491(3) . ?
C18 H18A 0.9800 . ?
C18 H18B 0.9800 . ?
C18 H18C 0.9800 . ?

loop_
_geom_torsion_atom_site_label_1
_geom_torsion_atom_site_label_2
_geom_torsion_atom_site_label_3
_geom_torsion_atom_site_label_4
_geom_torsion
_geom_torsion_site_symmetry_1
_geom_torsion_site_symmetry_2
_geom_torsion_site_symmetry_3
_geom_torsion_site_symmetry_4
_geom_torsion_publ_flag
Ce1 O1 C17 C18 68.0(3) . . . . ?
Ce1 O1 C17 C18 -129.54(18) 3_666 . . . ?
Ce1 C1 C2 C3 69.64(12) . . . . ?
Ce1 C1 C5 Si1 126.28(12) . . . . ?
Ce1 C1 C5 C4 -68.98(11) . . . . ?
Ce1 C2 C3 C4 69.28(12) . . . . ?
Ce1 C3 C4 C5 68.90(11) . . . . ?
Ce1 C4 C5 Si1 -126.26(12) . . . . ?
Ce1 C4 C5 C1 68.90(10) . . . . ?
Ce1 C9 C10 C11 68.74(13) . . . . ?
Ce1 C9 C13 Si2 125.38(13) . . . . ?
Ce1 C9 C13 C12 -68.42(11) . . . . ?
Ce1 C10 C11 C12 70.13(13) . . . . ?
Ce1 C11 C12 C13 69.65(12) . . . . ?
Ce1 C12 C13 Si2 -124.38(12) . . . . ?
Ce1 C12 C13 C9 68.91(11) . . . . ?
C1 C2 C3 Ce1 -69.65(12) . . . . ?
C1 C2 C3 C4 -0.4(2) . . . . ?
C2 C1 C5 Ce1 68.41(12) . . . . ?
C2 C1 C5 Si1 -165.31(12) . . . . ?
C2 C1 C5 C4 -0.58(18) . . . . ?
C2 C3 C4 Ce1 -68.89(12) . . . . ?
C2 C3 C4 C5 0.01(19) . . . . ?
C3 C4 C5 Ce1 -68.56(12) . . . . ?
C3 C4 C5 Si1 165.19(12) . . . . ?
C3 C4 C5 C1 0.35(18) . . . . ?
C5 C1 C2 Ce1 -69.04(11) . . . . ?
C5 C1 C2 C3 0.60(19) . . . . ?
C6 Si1 C5 Ce1 -164.09(12) . . . . ?
C6 Si1 C5 C1 96.60(17) . . . . ?
C6 Si1 C5 C4 -65.08(18) . . . . ?
C7 Si1 C5 Ce1 76.88(12) . . . . ?
C7 Si1 C5 C1 -22.43(17) . . . . ?
C7 Si1 C5 C4 175.90(15) . . . . ?
C8 Si1 C5 Ce1 -45.13(13) . . . . ?
C8 Si1 C5 C1 -144.44(16) . . . . ?
C8 Si1 C5 C4 53.88(18) . . . . ?
C9 C10 C11 Ce1 -69.39(13) . . . . ?
C9 C10 C11 C12 0.7(2) . . . . ?
C10 C9 C13 Ce1 68.61(13) . . . . ?
C10 C9 C13 Si2 -166.01(13) . . . . ?
C10 C9 C13 C12 0.20(19) . . . . ?
C10 C11 C12 Ce1 -70.27(13) . . . . ?
C10 C11 C12 C13 -0.6(2) . . . . ?
C11 C12 C13 Ce1 -68.64(12) . . . . ?
C11 C12 C13 Si2 166.98(12) . . . . ?
C11 C12 C13 C9 0.26(19) . . . . ?
C13 C9 C10 Ce1 -69.32(12) . . . . ?
C13 C9 C10 C11 -0.6(2) . . . . ?
C14 Si2 C13 Ce1 -35.53(13) . . . . ?
C14 Si2 C13 C9 -135.42(16) . . . . ?
C14 Si2 C13 C12 60.81(17) . . . . ?
C15 Si2 C13 Ce1 87.05(11) . . . . ?
C15 Si2 C13 C9 -12.84(18) . . . . ?
C15 Si2 C13 C12 -176.61(14) . . . . ?
C16 Si2 C13 Ce1 -154.02(12) . . . . ?
C16 Si2 C13 C9 106.09(18) . . . . ?
C16 Si2 C13 C12 -57.68(18) . . . . ?
